data_2210508
loop_
_publ_author_name
'Song, Li'
'Li, Hong-Song'
'Song, Bao-Dong'

_publ_section_title
;
 1-Carboxymethylpyridinium-2-carboxylate
;
_journal_coeditor_code BI2063
_journal_issue 10
_journal_name_full 'Acta Crystallographica Section E'
_journal_page_first o4656
_journal_page_last o4657
_journal_paper_doi 10.1107/S1600536806038062
_journal_volume 62
_journal_year 2006
_chemical_formula_iupac 'C8 H7 N O4'
_chemical_formula_moiety 'C8 H7 N O4'
_chemical_formula_sum 'C8 H7 N O4'
_chemical_formula_weight 181.15
_chemical_name_systematic
;
1-Carboxymethylpyridinium-2-carboxylate
;
_space_group_IT_number 14
_symmetry_cell_setting monoclinic
_symmetry_space_group_name_Hall '-P 2yn'
_symmetry_space_group_name_H-M 'P 1 21/n 1'
_atom_sites_solution_hydrogens geom
_atom_sites_solution_primary direct
_atom_sites_solution_secondary difmap
_cell_angle_alpha 90.00
_cell_angle_beta 95.671(17)
_cell_angle_gamma 90.00
_cell_formula_units_Z 8
_cell_length_a 7.9459(12)
_cell_length_b 11.5115(18)
_cell_length_c 17.826(5)
_cell_measurement_reflns_used 3516
_cell_measurement_temperature 293(2)
_cell_measurement_theta_max 27.00
_cell_measurement_theta_min 2.11
_cell_volume 1622.6(6)
_computing_cell_refinement XSCANS
_computing_data_collection 'XSCANS (Siemens, 1994)'
_computing_data_reduction XSCANS
_computing_molecular_graphics 'SHELXTL (Bruker, 1997)'
_computing_publication_material SHELXTL
_computing_structure_refinement 'SHELXL97 (Sheldrick, 1997)'
_computing_structure_solution 'SHELXS97 (Sheldrick, 1997)'
_diffrn_ambient_temperature 293(2)
_diffrn_measured_fraction_theta_full 0.995
_diffrn_measured_fraction_theta_max 0.995
_diffrn_measurement_device_type 'Siemens P4'
_diffrn_measurement_method \w
_diffrn_radiation_monochromator graphite
_diffrn_radiation_source 'fine-focus sealed tube'
_diffrn_radiation_type MoK\a
_diffrn_radiation_wavelength 0.71073
_diffrn_reflns_av_R_equivalents 0.0401
_diffrn_reflns_av_sigmaI/netI 0.0487
_diffrn_reflns_limit_h_max 10
_diffrn_reflns_limit_h_min -1
_diffrn_reflns_limit_k_max 14
_diffrn_reflns_limit_k_min -1
_diffrn_reflns_limit_l_max 22
_diffrn_reflns_limit_l_min -22
_diffrn_reflns_number 4683
_diffrn_reflns_theta_full 27.00
_diffrn_reflns_theta_max 27.00
_diffrn_reflns_theta_min 2.11
_diffrn_standards_decay_% 8
_diffrn_standards_interval_count 120
_diffrn_standards_interval_time 0
_diffrn_standards_number 3
_exptl_absorpt_coefficient_mu 0.121
_exptl_absorpt_correction_T_max 0.9762
_exptl_absorpt_correction_T_min 0.9703
_exptl_absorpt_correction_type psi-scan
_exptl_absorpt_process_details '(North <i>et al.</i>, 1968)'
_exptl_crystal_colour colourless
_exptl_crystal_density_diffrn 1.483
_exptl_crystal_density_method 'not measured'
_exptl_crystal_description block
_exptl_crystal_F_000 752
_exptl_crystal_size_max 0.25
_exptl_crystal_size_mid 0.23
_exptl_crystal_size_min 0.20
_refine_diff_density_max 0.301
_refine_diff_density_min -0.234
_refine_ls_extinction_method none
_refine_ls_goodness_of_fit_ref 0.988
_refine_ls_hydrogen_treatment constr
_refine_ls_matrix_type full
_refine_ls_number_parameters 237
_refine_ls_number_reflns 3516
_refine_ls_number_restraints 0
_refine_ls_restrained_S_all 0.988
_refine_ls_R_factor_all 0.0945
_refine_ls_R_factor_gt 0.0551
_refine_ls_shift/su_max 0.000
_refine_ls_shift/su_mean 0.000
_refine_ls_structure_factor_coef Fsqd
_refine_ls_weighting_details 'calc w = 1/[\s^2^(Fo^2^)+(0.0409P)^2^+0.3152P] where P=(Fo^2^+2Fc^2^)/3'
_refine_ls_weighting_scheme calc
_refine_ls_wR_factor_gt 0.1348
_refine_ls_wR_factor_ref 0.1578
_reflns_number_gt 2248
_reflns_number_total 3516
_reflns_threshold_expression I>2\s(I)
_cod_data_source_file bi2063.cif
_cod_data_source_block I
_cod_original_cell_volume 1622.5(6)
_cod_original_sg_symbol_H-M 'P 21/n'
_cod_database_code 2210508
_cod_database_fobs_code 2210508

loop_
_symmetry_equiv_pos_as_xyz
'x, y, z'
'-x+1/2, y+1/2, -z+1/2'
'-x, -y, -z'
'x-1/2, -y-1/2, z-1/2'

loop_
_atom_site_type_symbol
_atom_site_label
_atom_site_fract_x
_atom_site_fract_y
_atom_site_fract_z
_atom_site_U_iso_or_equiv
_atom_site_adp_type
_atom_site_calc_flag
_atom_site_refinement_flags
_atom_site_occupancy
N N1 0.2363(2) 0.20970(15) 0.02792(10) 0.0349(4) Uani d . 1
C C1 0.2303(3) 0.11070(19) 0.06904(13) 0.0367(5) Uani d . 1
C C2 0.3791(3) 0.0572(2) 0.09451(15) 0.0474(6) Uani d . 1
H H2 0.3759 -0.0123 0.1209 0.057 Uiso calc R 1
C C3 0.5339(3) 0.1043(2) 0.08179(16) 0.0518(7) Uani d . 1
H H3 0.6342 0.0670 0.0989 0.062 Uiso calc R 1
C C4 0.5358(3) 0.2070(2) 0.04341(16) 0.0496(7) Uani d . 1
H H4 0.6381 0.2423 0.0359 0.060 Uiso calc R 1
C C5 0.3866(3) 0.2577(2) 0.01621(14) 0.0441(6) Uani d . 1
H H5 0.3885 0.3266 -0.0109 0.053 Uiso calc R 1
C C6 0.0822(3) 0.2677(2) -0.00745(13) 0.0380(5) Uani d . 1
H H6A -0.0036 0.2098 -0.0220 0.046 Uiso calc R 1
H H6B 0.1083 0.3083 -0.0526 0.046 Uiso calc R 1
C C7 0.0148(3) 0.35320(19) 0.04667(13) 0.0352(5) Uani d . 1
O O1 -0.13928(19) 0.38667(15) 0.02265(9) 0.0457(4) Uani d . 1
H H1 -0.1723 0.4342 0.0521 0.069 Uiso calc R 1
O O2 0.0974(2) 0.38758(14) 0.10242(9) 0.0477(4) Uani d . 1
C C8 0.0619(3) 0.0645(2) 0.09294(14) 0.0416(6) Uani d . 1
O O3 -0.0551(2) 0.13250(16) 0.09761(11) 0.0542(5) Uani d . 1
O O4 0.0684(3) -0.04129(16) 0.11004(14) 0.0710(7) Uani d . 1
N N2 0.9641(2) 0.21221(15) 0.26908(10) 0.0341(4) Uani d . 1
C C9 0.9613(3) 0.11715(19) 0.31391(12) 0.0343(5) Uani d . 1
C C10 1.1118(3) 0.0645(2) 0.33858(15) 0.0463(6) Uani d . 1
H H10 1.1115 -0.0009 0.3692 0.056 Uiso calc R 1
C C11 1.2633(3) 0.1070(2) 0.31860(16) 0.0516(7) Uani d . 1
H H11 1.3644 0.0701 0.3348 0.062 Uiso calc R 1
C C12 1.2629(3) 0.2045(2) 0.27450(16) 0.0522(7) Uani d . 1
H H12 1.3638 0.2348 0.2606 0.063 Uiso calc R 1
C C13 1.1126(3) 0.2563(2) 0.25131(14) 0.0455(6) Uani d . 1
H H13 1.1122 0.3237 0.2225 0.055 Uiso calc R 1
C C14 0.8095(3) 0.2763(2) 0.24203(13) 0.0415(6) Uani d . 1
H H14A 0.7261 0.2226 0.2185 0.050 Uiso calc R 1
H H14B 0.8354 0.3327 0.2045 0.050 Uiso calc R 1
C C15 0.7379(3) 0.33781(19) 0.30694(14) 0.0378(5) Uani d . 1
O O5 0.5908(2) 0.38232(16) 0.28640(10) 0.0527(5) Uani d . 1
H H5A 0.5512 0.4099 0.3233 0.079 Uiso calc R 1
O O6 0.8140(2) 0.34328(17) 0.36900(10) 0.0543(5) Uani d . 1
C C16 0.7940(3) 0.0658(2) 0.33675(15) 0.0423(6) Uani d . 1
O O7 0.6663(2) 0.0733(2) 0.29310(14) 0.0746(7) Uani d . 1
O O8 0.8120(2) 0.01846(17) 0.40012(11) 0.0598(5) Uani d . 1

loop_
_atom_site_aniso_label
_atom_site_aniso_U_11
_atom_site_aniso_U_22
_atom_site_aniso_U_33
_atom_site_aniso_U_12
_atom_site_aniso_U_13
_atom_site_aniso_U_23
N1 0.0301(10) 0.0355(10) 0.0402(10) -0.0030(8) 0.0094(8) -0.0026(8)
C1 0.0294(11) 0.0334(12) 0.0488(13) -0.0032(9) 0.0116(10) -0.0020(10)
C2 0.0388(13) 0.0407(13) 0.0641(16) 0.0003(11) 0.0125(11) 0.0077(12)
C3 0.0322(13) 0.0540(16) 0.0697(17) 0.0026(12) 0.0080(12) 0.0009(14)
C4 0.0272(12) 0.0546(16) 0.0684(17) -0.0120(11) 0.0116(11) -0.0018(13)
C5 0.0376(13) 0.0444(13) 0.0521(14) -0.0110(11) 0.0134(11) 0.0024(11)
C6 0.0318(11) 0.0440(13) 0.0389(12) 0.0006(10) 0.0063(9) 0.0009(10)
C7 0.0338(12) 0.0316(11) 0.0415(13) -0.0046(9) 0.0106(10) 0.0026(10)
O1 0.0344(9) 0.0484(10) 0.0553(10) 0.0043(8) 0.0087(7) -0.0067(8)
O2 0.0501(10) 0.0437(10) 0.0490(10) -0.0020(8) 0.0033(8) -0.0084(8)
C8 0.0345(12) 0.0392(13) 0.0540(14) -0.0094(10) 0.0185(11) -0.0068(11)
O3 0.0360(9) 0.0530(10) 0.0776(13) -0.0026(8) 0.0258(9) 0.0035(10)
O4 0.0621(13) 0.0370(10) 0.1220(19) -0.0058(9) 0.0499(12) 0.0077(11)
N2 0.0313(10) 0.0361(10) 0.0360(10) 0.0037(8) 0.0086(7) -0.0003(8)
C9 0.0299(11) 0.0314(11) 0.0428(12) -0.0007(9) 0.0101(9) -0.0037(10)
C10 0.0352(13) 0.0379(13) 0.0662(16) 0.0021(10) 0.0073(11) 0.0081(12)
C11 0.0288(12) 0.0552(16) 0.0710(18) 0.0051(11) 0.0056(12) 0.0040(14)
C12 0.0298(12) 0.0598(17) 0.0689(18) -0.0085(12) 0.0141(12) 0.0039(14)
C13 0.0457(14) 0.0454(13) 0.0475(14) -0.0065(12) 0.0147(11) 0.0073(11)
C14 0.0399(13) 0.0432(13) 0.0417(13) 0.0121(11) 0.0051(10) 0.0019(11)
C15 0.0335(12) 0.0309(11) 0.0504(14) 0.0026(10) 0.0114(11) 0.0029(10)
O5 0.0375(9) 0.0531(11) 0.0689(12) 0.0114(8) 0.0125(8) -0.0019(10)
O6 0.0565(11) 0.0612(12) 0.0455(10) 0.0152(9) 0.0061(9) -0.0088(9)
C16 0.0301(12) 0.0348(12) 0.0644(16) -0.0019(10) 0.0171(11) -0.0063(12)
O7 0.0282(10) 0.0845(15) 0.1116(18) -0.0034(10) 0.0091(10) 0.0229(13)
O8 0.0585(12) 0.0619(12) 0.0619(12) -0.0202(10) 0.0202(9) 0.0049(10)

loop_
_atom_type_symbol
_atom_type_description
_atom_type_scat_dispersion_real
_atom_type_scat_dispersion_imag
_atom_type_scat_source
C C 0.0033 0.0016
;International Tables
Vol C Tables 4.2.6.8 and 6.1.1.4
;
H H 0.0000 0.0000
;International Tables
Vol C Tables 4.2.6.8 and 6.1.1.4
;
N N 0.0061 0.0033
;International Tables
Vol C Tables 4.2.6.8 and 6.1.1.4
;
O O 0.0106 0.0060
;International Tables
Vol C Tables 4.2.6.8 and 6.1.1.4
;

loop_
_geom_angle_atom_site_label_1
_geom_angle_atom_site_label_2
_geom_angle_atom_site_label_3
_geom_angle
C5 N1 C1 120.4(2)
C5 N1 C6 117.17(19)
C1 N1 C6 122.45(18)
N1 C1 C2 118.7(2)
N1 C1 C8 121.2(2)
C2 C1 C8 119.9(2)
C1 C2 C3 121.5(2)
C1 C2 H2 119.3
C3 C2 H2 119.3
C4 C3 C2 118.3(2)
C4 C3 H3 120.8
C2 C3 H3 120.8
C5 C4 C3 119.7(2)
C5 C4 H4 120.2
C3 C4 H4 120.2
N1 C5 C4 121.3(2)
N1 C5 H5 119.3
C4 C5 H5 119.3
N1 C6 C7 110.62(18)
N1 C6 H6A 109.5
C7 C6 H6A 109.5
N1 C6 H6B 109.5
C7 C6 H6B 109.5
H6A C6 H6B 108.1
O2 C7 O1 126.0(2)
O2 C7 C6 122.8(2)
O1 C7 C6 111.11(19)
C7 O1 H1 109.5
O3 C8 O4 128.1(2)
O3 C8 C1 119.0(2)
O4 C8 C1 112.8(2)
C13 N2 C9 120.46(19)
C13 N2 C14 117.06(19)
C9 N2 C14 122.35(18)
N2 C9 C10 118.7(2)
N2 C9 C16 121.9(2)
C10 C9 C16 119.4(2)
C9 C10 C11 121.0(2)
C9 C10 H10 119.5
C11 C10 H10 119.5
C12 C11 C10 119.2(2)
C12 C11 H11 120.4
C10 C11 H11 120.4
C13 C12 C11 119.0(2)
C13 C12 H12 120.5
C11 C12 H12 120.5
N2 C13 C12 121.6(2)
N2 C13 H13 119.2
C12 C13 H13 119.2
N2 C14 C15 110.39(19)
N2 C14 H14A 109.6
C15 C14 H14A 109.6
N2 C14 H14B 109.6
C15 C14 H14B 109.6
H14A C14 H14B 108.1
O6 C15 O5 126.4(2)
O6 C15 C14 122.1(2)
O5 C15 C14 111.5(2)
C15 O5 H5A 109.5
O7 C16 O8 128.4(2)
O7 C16 C9 119.2(2)
O8 C16 C9 112.4(2)

loop_
_geom_bond_atom_site_label_1
_geom_bond_atom_site_label_2
_geom_bond_distance
N1 C5 1.350(3)
N1 C1 1.358(3)
N1 C6 1.480(3)
C1 C2 1.370(3)
C1 C8 1.539(3)
C2 C3 1.384(3)
C2 H2 0.930
C3 C4 1.367(4)
C3 H3 0.930
C4 C5 1.366(3)
C4 H4 0.930
C5 H5 0.930
C6 C7 1.513(3)
C6 H6A 0.970
C6 H6B 0.970
C7 O2 1.202(3)
C7 O1 1.314(3)
O1 H1 0.820
C8 O3 1.225(3)
C8 O4 1.255(3)
N2 C13 1.350(3)
N2 C9 1.357(3)
N2 C14 1.472(3)
C9 C10 1.374(3)
C9 C16 1.545(3)
C10 C11 1.379(3)
C10 H10 0.930
C11 C12 1.370(4)
C11 H11 0.930
C12 C13 1.362(3)
C12 H12 0.930
C13 H13 0.930
C14 C15 1.515(3)
C14 H14A 0.970
C14 H14B 0.970
C15 O6 1.209(3)
C15 O5 1.295(3)
O5 H5A 0.820
C16 O7 1.219(3)
C16 O8 1.250(3)

loop_
_geom_hbond_atom_site_label_D
_geom_hbond_atom_site_label_H
_geom_hbond_atom_site_label_A
_geom_hbond_site_symmetry_A
_geom_hbond_distance_DH
_geom_hbond_distance_HA
_geom_hbond_distance_DA
_geom_hbond_angle_DHA
_geom_hbond_publ_flag
O1 H1 O8 2_555 0.82 1.76 2.540(3) 160 y
O5 H5A O4 2_555 0.82 1.69 2.499(3) 168 y

loop_
_cod_related_entry_id
_cod_related_entry_database
_cod_related_entry_code
1 ChemSpider 30655057
